data_7109898
loop_
_publ_author_name
'Liliang Wang'
'Weifeng Chen'
'Zhifang Li'
'Xu-Qiong Xiao'
'Guoqiao Lai'
'Xupeng Liu'
'Zheng Xu'
'Mitsuo Kira'

_publ_section_title
;
 Reactions of an isolable dialkylsilylene with aromatic nitriles providing
 a new type of heterosilole
;
_journal_name_full Chem.Commun.
_journal_page_first 9776
_journal_paper_doi 10.1039/c3cc45663c
_journal_volume 49
_journal_year 2013
_chemical_formula_sum 'C32 H50 F6 N2 O Si5'
_chemical_formula_weight 733.19
_chemical_name_systematic
; 
 ? 
;
_space_group_IT_number 2
_symmetry_space_group_name_Hall '-P 1'
_symmetry_space_group_name_H-M 'P -1'
_atom_sites_solution_hydrogens geom
_atom_sites_solution_primary direct
_atom_sites_solution_secondary difmap
_audit_creation_method SHELXL-97
_cell_angle_alpha 115.7100(10)
_cell_angle_beta 108.8790(10)
_cell_angle_gamma 90.4120(10)
_cell_formula_units_Z 2
_cell_length_a 11.9145(7)
_cell_length_b 13.3510(8)
_cell_length_c 14.5688(9)
_cell_measurement_temperature 296(2)
_cell_volume 1945.9(2)
_computing_structure_refinement 'SHELXL-97 (Sheldrick, 2008)'
_computing_structure_solution 'SHELXS-97 (Sheldrick, 2008)'
_diffrn_ambient_temperature 296(2)
_diffrn_measured_fraction_theta_full 0.990
_diffrn_measured_fraction_theta_max 0.990
_diffrn_radiation_monochromator graphite
_diffrn_radiation_source 'fine-focus sealed tube'
_diffrn_radiation_type MoK\a
_diffrn_radiation_wavelength 0.71073
_diffrn_reflns_av_R_equivalents 0.0277
_diffrn_reflns_av_sigmaI/netI 0.0361
_diffrn_reflns_limit_h_max 15
_diffrn_reflns_limit_h_min -9
_diffrn_reflns_limit_k_max 17
_diffrn_reflns_limit_k_min -17
_diffrn_reflns_limit_l_max 18
_diffrn_reflns_limit_l_min -18
_diffrn_reflns_number 24141
_diffrn_reflns_theta_full 27.55
_diffrn_reflns_theta_max 27.55
_diffrn_reflns_theta_min 1.66
_exptl_absorpt_coefficient_mu 0.239
_exptl_absorpt_correction_T_max 0.9537
_exptl_absorpt_correction_T_min 0.9426
_exptl_crystal_density_diffrn 1.251
_exptl_crystal_density_method 'not measured'
_exptl_crystal_F_000 776
_exptl_crystal_size_max 0.25
_exptl_crystal_size_mid 0.25
_exptl_crystal_size_min 0.20
_refine_diff_density_max 0.380
_refine_diff_density_min -0.224
_refine_diff_density_rms 0.048
_refine_ls_extinction_method none
_refine_ls_goodness_of_fit_ref 0.893
_refine_ls_hydrogen_treatment mixed
_refine_ls_matrix_type full
_refine_ls_number_parameters 487
_refine_ls_number_reflns 8905
_refine_ls_number_restraints 0
_refine_ls_restrained_S_all 0.893
_refine_ls_R_factor_all 0.0728
_refine_ls_R_factor_gt 0.0463
_refine_ls_shift/su_max 0.001
_refine_ls_shift/su_mean 0.000
_refine_ls_structure_factor_coef Fsqd
_refine_ls_weighting_details 'calc w=1/[\s^2^(Fo^2^)+(0.1000P)^2^+0.6725P] where P=(Fo^2^+2Fc^2^)/3'
_refine_ls_weighting_scheme calc
_refine_ls_wR_factor_gt 0.1319
_refine_ls_wR_factor_ref 0.1575
_reflns_number_gt 6297
_reflns_number_total 8905
_reflns_threshold_expression >2sigma(I)
_cod_data_source_file c3cc45663c.txt
_cod_data_source_block f120608a
_cod_database_code 7109898

loop_
_symmetry_equiv_pos_as_xyz
'x, y, z'
'-x, -y, -z'

loop_
_atom_site_label
_atom_site_type_symbol
_atom_site_fract_x
_atom_site_fract_y
_atom_site_fract_z
_atom_site_U_iso_or_equiv
_atom_site_adp_type
_atom_site_occupancy
_atom_site_symmetry_multiplicity
_atom_site_calc_flag
_atom_site_refinement_flags
_atom_site_disorder_assembly
_atom_site_disorder_group
Si1 Si 0.67061(5) 0.65874(4) 0.38610(4) 0.03667(14) Uani 1 1 d . A 1
Si2 Si 0.39357(6) 0.68732(5) 0.36609(6) 0.05522(19) Uani 1 1 d . A 1
Si3 Si 0.51649(6) 0.77462(6) 0.24991(6) 0.05432(18) Uani 1 1 d . A 1
Si4 Si 0.94672(5) 0.77632(5) 0.49441(6) 0.05286(18) Uani 1 1 d . A 1
Si5 Si 0.81745(7) 0.75990(6) 0.64337(5) 0.05757(19) Uani 1 1 d . A 1
N1 N 0.72057(15) 0.59991(13) 0.27474(14) 0.0402(4) Uani 1 1 d . A 1
N2 N 0.63916(16) 0.52846(13) 0.37864(14) 0.0439(4) Uani 1 1 d . A 1
H2 H 0.6032 0.5183 0.4173 0.053 Uiso 1 1 calc R A 1
O1 O 0.77595(16) 0.39792(15) 0.35721(15) 0.0592(4) Uani 1 1 d . . .
F1 F 1.000(3) 0.3166(11) -0.092(2) 0.180(9) Uani 0.442(18) 1 d P B 1
F2 F 0.9527(15) 0.1695(8) -0.0967(14) 0.131(7) Uani 0.442(18) 1 d P B 1
F3 F 1.0996(10) 0.284(2) 0.0383(11) 0.162(7) Uani 0.442(18) 1 d P B 1
F4 F 0.2091(8) 0.0851(9) -0.0948(6) 0.145(4) Uani 0.507(14) 1 d P C 1
F5 F 0.2266(14) 0.0352(13) 0.0380(15) 0.208(8) Uani 0.507(14) 1 d P C 1
F6 F 0.3202(9) -0.0265(9) -0.0681(15) 0.189(10) Uani 0.507(14) 1 d P C 1
F1' F 0.9394(9) 0.261(2) -0.1348(7) 0.179(8) Uani 0.558(18) 1 d P B 2
F2' F 1.0034(19) 0.1731(11) -0.044(2) 0.178(7) Uani 0.558(18) 1 d P B 2
F3' F 1.0911(7) 0.3284(8) -0.0005(10) 0.115(3) Uani 0.558(18) 1 d P B 2
F4' F 0.1996(7) 0.0598(12) 0.0074(12) 0.144(6) Uani 0.493(14) 1 d P C 2
F5' F 0.3345(10) -0.0436(7) 0.0115(10) 0.171(5) Uani 0.493(14) 1 d P C 2
F6' F 0.2874(16) 0.0215(11) -0.0975(6) 0.150(7) Uani 0.493(14) 1 d P C 2
C1 C 0.54558(18) 0.74345(16) 0.37158(17) 0.0421(4) Uani 1 1 d . A 1
C2 C 0.6027(2) 0.85783(17) 0.48084(19) 0.0485(5) Uani 1 1 d . A 1
H2A H 0.5714 0.9198 0.4690 0.058 Uiso 1 1 calc R A 1
H2B H 0.5796 0.8546 0.5376 0.058 Uiso 1 1 calc R A 1
C3 C 0.7411(2) 0.87993(17) 0.5189(2) 0.0511(5) Uani 1 1 d . A 1
H3A H 0.7742 0.9394 0.5938 0.061 Uiso 1 1 calc R A 1
H3B H 0.7646 0.9053 0.4736 0.061 Uiso 1 1 calc R A 1
C4 C 0.79430(18) 0.77010(16) 0.51174(17) 0.0426(4) Uani 1 1 d . A 1
C5 C 0.3960(3) 0.6075(3) 0.4449(4) 0.0945(11) Uani 1 1 d . . .
H5A H 0.3158 0.5895 0.4408 0.142 Uiso 1 1 calc R A 1
H5B H 0.4470 0.6529 0.5199 0.142 Uiso 1 1 calc R A 1
H5C H 0.4265 0.5390 0.4144 0.142 Uiso 1 1 calc R A 1
C6 C 0.2890(3) 0.5876(3) 0.2265(3) 0.0974(11) Uani 1 1 d . . .
H6A H 0.2117 0.5711 0.2288 0.146 Uiso 1 1 calc R A 1
H6B H 0.3206 0.5190 0.1999 0.146 Uiso 1 1 calc R A 1
H6C H 0.2807 0.6210 0.1786 0.146 Uiso 1 1 calc R A 1
C7 C 0.3171(3) 0.8077(3) 0.4270(4) 0.0961(12) Uani 1 1 d . . .
H7A H 0.3173 0.8578 0.3956 0.144 Uiso 1 1 calc R A 1
H7B H 0.3594 0.8479 0.5046 0.144 Uiso 1 1 calc R A 1
H7C H 0.2356 0.7791 0.4119 0.144 Uiso 1 1 calc R A 1
C8 C 0.4825(3) 0.6448(3) 0.1165(2) 0.0812(9) Uani 1 1 d . . .
H8A H 0.4503 0.6635 0.0576 0.122 Uiso 1 1 calc R A 1
H8B H 0.4246 0.5893 0.1098 0.122 Uiso 1 1 calc R A 1
H8C H 0.5552 0.6151 0.1138 0.122 Uiso 1 1 calc R A 1
C9 C 0.3891(3) 0.8558(3) 0.2371(3) 0.0866(10) Uani 1 1 d . . .
H9A H 0.3792 0.8740 0.1783 0.130 Uiso 1 1 calc R A 1
H9B H 0.4069 0.9242 0.3041 0.130 Uiso 1 1 calc R A 1
H9C H 0.3162 0.8108 0.2223 0.130 Uiso 1 1 calc R A 1
C10 C 0.6443(3) 0.8684(3) 0.2642(3) 0.0906(10) Uani 1 1 d . . .
H10A H 0.7125 0.8306 0.2641 0.136 Uiso 1 1 calc R A 1
H10B H 0.6651 0.9368 0.3317 0.136 Uiso 1 1 calc R A 1
H10C H 0.6210 0.8862 0.2042 0.136 Uiso 1 1 calc R A 1
C11 C 0.9458(2) 0.8265(3) 0.3934(3) 0.0745(8) Uani 1 1 d . . .
H11A H 0.9249 0.9006 0.4162 0.112 Uiso 1 1 calc R A 1
H11B H 0.8877 0.7756 0.3230 0.112 Uiso 1 1 calc R A 1
H11C H 1.0243 0.8293 0.3889 0.112 Uiso 1 1 calc R A 1
C12 C 1.0704(3) 0.8767(3) 0.6238(3) 0.0894(10) Uani 1 1 d . . .
H12A H 1.1396 0.8896 0.6077 0.134 Uiso 1 1 calc R A 1
H12B H 1.0914 0.8450 0.6737 0.134 Uiso 1 1 calc R A 1
H12C H 1.0436 0.9469 0.6563 0.134 Uiso 1 1 calc R A 1
C13 C 1.0008(2) 0.6378(2) 0.4492(2) 0.0658(7) Uani 1 1 d . . .
H13A H 0.9629 0.5940 0.3713 0.099 Uiso 1 1 calc R A 1
H13B H 0.9808 0.5977 0.4843 0.099 Uiso 1 1 calc R A 1
H13C H 1.0866 0.6509 0.4687 0.099 Uiso 1 1 calc R A 1
C14 C 0.8902(4) 0.8994(3) 0.7673(3) 0.1137(15) Uani 1 1 d . . .
H14A H 0.8419 0.9555 0.7628 0.171 Uiso 1 1 calc R A 1
H14B H 0.9690 0.9212 0.7707 0.171 Uiso 1 1 calc R A 1
H14C H 0.8969 0.8927 0.8318 0.171 Uiso 1 1 calc R A 1
C15 C 0.9074(3) 0.6494(3) 0.6558(3) 0.0839(9) Uani 1 1 d . . .
H15A H 0.9087 0.6424 0.7190 0.126 Uiso 1 1 calc R A 1
H15B H 0.9882 0.6704 0.6631 0.126 Uiso 1 1 calc R A 1
H15C H 0.8714 0.5784 0.5916 0.126 Uiso 1 1 calc R A 1
C16 C 0.6757(3) 0.7219(3) 0.6577(3) 0.0860(9) Uani 1 1 d . . .
H16A H 0.6945 0.7192 0.7257 0.129 Uiso 1 1 calc R A 1
H16B H 0.6340 0.6493 0.5983 0.129 Uiso 1 1 calc R A 1
H16C H 0.6255 0.7776 0.6563 0.129 Uiso 1 1 calc R A 1
C17 C 0.67769(19) 0.43857(17) 0.30293(17) 0.0436(5) Uani 1 1 d . A 1
C18 C 0.72383(17) 0.49528(16) 0.24492(16) 0.0392(4) Uani 1 1 d . A 1
C19 C 0.78222(18) 0.43137(17) 0.16547(17) 0.0431(5) Uani 1 1 d . A 1
C20 C 0.7897(2) 0.31808(18) 0.1308(2) 0.0538(6) Uani 1 1 d . A 1
H20 H 0.7513 0.2764 0.1526 0.065 Uiso 1 1 calc R A 1
C21 C 0.8542(2) 0.2662(2) 0.0635(2) 0.0604(6) Uani 1 1 d . A 1
H21 H 0.8585 0.1900 0.0404 0.073 Uiso 1 1 calc R A 1
C22 C 0.9110(2) 0.3264(2) 0.0314(2) 0.0599(6) Uani 1 1 d . A 1
C23 C 0.9022(3) 0.4382(2) 0.0633(3) 0.0802(9) Uani 1 1 d . . .
H23 H 0.9401 0.4791 0.0405 0.096 Uiso 1 1 calc R A 1
C24 C 0.8374(3) 0.4901(2) 0.1293(2) 0.0677(7) Uani 1 1 d . A 1
H24 H 0.8310 0.5655 0.1495 0.081 Uiso 1 1 calc R A 1
C25 C 0.57694(19) 0.33752(16) 0.22404(18) 0.0457(5) Uani 1 1 d . A 1
C26 C 0.4825(2) 0.3446(2) 0.1443(2) 0.0608(6) Uani 1 1 d . A 1
H26 H 0.4795 0.4121 0.1400 0.073 Uiso 1 1 calc R A 1
C27 C 0.3915(3) 0.2531(3) 0.0700(2) 0.0783(9) Uani 1 1 d . . .
H27 H 0.3287 0.2592 0.0158 0.094 Uiso 1 1 calc R A 1
C28 C 0.3938(3) 0.1545(2) 0.0760(3) 0.0790(10) Uani 1 1 d . C .
C29 C 0.4868(3) 0.1457(2) 0.1561(3) 0.0841(10) Uani 1 1 d . . .
H29 H 0.4878 0.0783 0.1607 0.101 Uiso 1 1 calc R A 1
C30 C 0.5791(3) 0.2365(2) 0.2302(3) 0.0666(7) Uani 1 1 d . A 1
H30 H 0.6422 0.2298 0.2838 0.080 Uiso 1 1 calc R A 1
C31 C 0.9855(3) 0.2720(3) -0.0361(3) 0.0859(10) Uani 1 1 d . . .
C32 C 0.2956(4) 0.0548(3) -0.0052(4) 0.1163(17) Uani 1 1 d . . .
H1 H 0.825(4) 0.467(3) 0.423(3) 0.129(14) Uiso 1 1 d . D 4

loop_
_atom_site_aniso_label
_atom_site_aniso_U_11
_atom_site_aniso_U_22
_atom_site_aniso_U_33
_atom_site_aniso_U_23
_atom_site_aniso_U_13
_atom_site_aniso_U_12
Si1 0.0394(3) 0.0272(2) 0.0396(3) 0.0114(2) 0.0153(2) 0.00379(19)
Si2 0.0442(3) 0.0449(3) 0.0759(5) 0.0240(3) 0.0263(3) 0.0070(3)
Si3 0.0564(4) 0.0505(4) 0.0569(4) 0.0288(3) 0.0158(3) 0.0109(3)
Si4 0.0402(3) 0.0426(3) 0.0656(4) 0.0207(3) 0.0132(3) 0.0004(2)
Si5 0.0685(4) 0.0480(4) 0.0419(3) 0.0125(3) 0.0142(3) 0.0030(3)
N1 0.0407(8) 0.0335(8) 0.0440(9) 0.0158(7) 0.0156(7) 0.0041(6)
N2 0.0573(10) 0.0313(8) 0.0459(9) 0.0143(7) 0.0272(8) 0.0033(7)
O1 0.0586(10) 0.0529(10) 0.0638(11) 0.0305(9) 0.0142(8) 0.0124(8)
F1 0.32(2) 0.106(7) 0.252(19) 0.091(10) 0.259(19) 0.093(10)
F2 0.154(9) 0.048(5) 0.155(9) -0.030(6) 0.120(8) -0.015(6)
F3 0.094(6) 0.212(16) 0.161(9) 0.047(9) 0.077(6) 0.066(8)
F4 0.096(5) 0.120(6) 0.120(5) -0.010(4) 0.014(4) -0.040(4)
F5 0.221(12) 0.124(8) 0.194(12) -0.049(7) 0.147(10) -0.119(9)
F6 0.107(5) 0.074(6) 0.225(17) -0.079(7) 0.075(8) -0.018(4)
F1' 0.116(5) 0.316(19) 0.077(4) 0.049(7) 0.060(4) 0.073(8)
F2' 0.256(15) 0.101(8) 0.281(17) 0.087(10) 0.222(14) 0.106(9)
F3' 0.067(4) 0.108(5) 0.135(7) 0.009(4) 0.062(4) -0.001(3)
F4' 0.051(3) 0.146(8) 0.149(9) 0.002(5) 0.027(4) -0.034(3)
F5' 0.233(10) 0.063(4) 0.149(7) 0.021(4) 0.030(6) -0.070(5)
F6' 0.192(15) 0.116(9) 0.067(4) -0.001(5) 0.020(5) -0.076(9)
C1 0.0414(10) 0.0337(10) 0.0502(11) 0.0173(9) 0.0184(9) 0.0073(8)
C2 0.0522(12) 0.0333(10) 0.0553(13) 0.0146(9) 0.0219(10) 0.0106(9)
C3 0.0526(12) 0.0286(10) 0.0593(13) 0.0119(9) 0.0167(10) 0.0037(8)
C4 0.0430(10) 0.0307(9) 0.0453(11) 0.0127(8) 0.0120(9) 0.0025(8)
C5 0.0715(19) 0.109(3) 0.144(3) 0.083(3) 0.053(2) 0.0132(18)
C6 0.0638(18) 0.088(2) 0.101(3) 0.020(2) 0.0161(18) -0.0160(16)
C7 0.0761(19) 0.0711(19) 0.153(3) 0.039(2) 0.073(2) 0.0260(16)
C8 0.102(2) 0.078(2) 0.0549(16) 0.0293(15) 0.0200(16) 0.0214(17)
C9 0.083(2) 0.083(2) 0.099(2) 0.055(2) 0.0193(18) 0.0306(17)
C10 0.089(2) 0.108(3) 0.100(2) 0.075(2) 0.0276(19) 0.0008(19)
C11 0.0588(15) 0.0746(18) 0.110(2) 0.0516(18) 0.0413(16) 0.0122(13)
C12 0.0560(16) 0.078(2) 0.092(2) 0.0201(17) 0.0032(15) -0.0187(14)
C13 0.0461(12) 0.0605(15) 0.0816(18) 0.0283(14) 0.0183(12) 0.0129(11)
C14 0.161(4) 0.081(2) 0.0513(17) 0.0001(16) 0.024(2) -0.025(2)
C15 0.095(2) 0.092(2) 0.0727(19) 0.0513(18) 0.0207(17) 0.0253(18)
C16 0.102(2) 0.097(2) 0.0720(19) 0.0394(18) 0.0458(18) 0.0155(19)
C17 0.0482(11) 0.0344(10) 0.0462(11) 0.0160(9) 0.0183(9) 0.0057(8)
C18 0.0368(9) 0.0325(9) 0.0409(10) 0.0121(8) 0.0122(8) 0.0014(7)
C19 0.0420(10) 0.0357(10) 0.0437(11) 0.0109(8) 0.0164(9) 0.0042(8)
C20 0.0580(13) 0.0379(11) 0.0614(14) 0.0145(10) 0.0286(11) 0.0049(9)
C21 0.0591(14) 0.0388(12) 0.0709(16) 0.0110(11) 0.0288(12) 0.0086(10)
C22 0.0557(13) 0.0499(13) 0.0631(15) 0.0092(11) 0.0319(12) 0.0066(10)
C23 0.106(2) 0.0539(15) 0.105(2) 0.0285(15) 0.079(2) 0.0144(15)
C24 0.0923(19) 0.0398(12) 0.0865(19) 0.0225(12) 0.0603(17) 0.0152(12)
C25 0.0503(11) 0.0307(10) 0.0532(12) 0.0115(9) 0.0263(10) 0.0021(8)
C26 0.0550(13) 0.0508(13) 0.0652(15) 0.0222(12) 0.0145(12) -0.0020(10)
C27 0.0570(15) 0.081(2) 0.0680(18) 0.0150(15) 0.0157(13) -0.0145(14)
C28 0.0757(19) 0.0481(15) 0.089(2) -0.0044(14) 0.0513(17) -0.0172(13)
C29 0.096(2) 0.0361(13) 0.127(3) 0.0236(16) 0.067(2) -0.0005(13)
C30 0.0725(16) 0.0432(13) 0.0914(19) 0.0301(13) 0.0398(15) 0.0075(11)
C31 0.078(2) 0.0631(19) 0.107(3) 0.0140(19) 0.057(2) 0.0128(15)
C32 0.106(3) 0.076(3) 0.117(3) -0.015(2) 0.065(3) -0.037(2)

loop_
_atom_type_symbol
_atom_type_description
_atom_type_scat_dispersion_real
_atom_type_scat_dispersion_imag
_atom_type_scat_source
C C 0.0033 0.0016 'International Tables Vol C Tables 4.2.6.8 and 6.1.1.4'
H H 0.0000 0.0000 'International Tables Vol C Tables 4.2.6.8 and 6.1.1.4'
N N 0.0061 0.0033 'International Tables Vol C Tables 4.2.6.8 and 6.1.1.4'
F F 0.0171 0.0103 'International Tables Vol C Tables 4.2.6.8 and 6.1.1.4'
Si Si 0.0817 0.0704 'International Tables Vol C Tables 4.2.6.8 and 6.1.1.4'
O O 0.0106 0.0060 'International Tables Vol C Tables 4.2.6.8 and 6.1.1.4'

loop_
_geom_angle_atom_site_label_1
_geom_angle_atom_site_label_2
_geom_angle_atom_site_label_3
_geom_angle
N2 Si1 N1 92.10(8)
N2 Si1 C1 119.10(9)
N1 Si1 C1 115.95(9)
N2 Si1 C4 119.07(9)
N1 Si1 C4 110.36(9)
C1 Si1 C4 100.87(9)
C6 Si2 C5 102.57(18)
C6 Si2 C7 108.72(18)
C5 Si2 C7 103.04(18)
C6 Si2 C1 114.21(14)
C5 Si2 C1 117.38(13)
C7 Si2 C1 110.02(12)
C10 Si3 C8 106.19(18)
C10 Si3 C9 103.09(17)
C8 Si3 C9 108.62(16)
C10 Si3 C1 113.84(12)
C8 Si3 C1 113.45(12)
C9 Si3 C1 111.00(14)
C11 Si4 C12 104.70(15)
C11 Si4 C13 106.06(14)
C12 Si4 C13 105.57(15)
C11 Si4 C4 112.90(11)
C12 Si4 C4 112.68(14)
C13 Si4 C4 114.14(11)
C16 Si5 C15 103.96(17)
C16 Si5 C14 104.08(18)
C15 Si5 C14 109.39(19)
C16 Si5 C4 114.33(13)
C15 Si5 C4 113.15(12)
C14 Si5 C4 111.30(14)
C18 N1 Si1 110.88(14)
C17 N2 Si1 114.64(13)
C2 C1 Si1 100.79(13)
C2 C1 Si3 108.52(14)
Si1 C1 Si3 112.70(11)
C2 C1 Si2 108.43(14)
Si1 C1 Si2 117.64(11)
Si3 C1 Si2 108.17(10)
C3 C2 C1 111.51(17)
C2 C3 C4 111.20(17)
C3 C4 Si1 100.06(13)
C3 C4 Si5 109.52(15)
Si1 C4 Si5 114.55(10)
C3 C4 Si4 109.91(14)
Si1 C4 Si4 113.65(11)
Si5 C4 Si4 108.78(10)
N2 C17 O1 112.23(18)
N2 C17 C25 112.28(17)
O1 C17 C25 106.98(17)
N2 C17 C18 103.49(16)
O1 C17 C18 108.65(17)
C25 C17 C18 113.25(17)
N1 C18 C19 120.98(18)
N1 C18 C17 118.33(18)
C19 C18 C17 120.37(17)
C24 C19 C20 118.3(2)
C24 C19 C18 117.90(19)
C20 C19 C18 123.7(2)
C19 C20 C21 120.6(2)
C22 C21 C20 120.2(2)
C21 C22 C23 119.8(2)
C21 C22 C31 120.1(3)
C23 C22 C31 120.1(3)
C22 C23 C24 120.4(3)
C19 C24 C23 120.7(2)
C26 C25 C30 118.6(2)
C26 C25 C17 120.09(19)
C30 C25 C17 121.3(2)
C25 C26 C27 121.2(3)
C28 C27 C26 120.1(3)
C27 C28 C29 119.9(3)
C27 C28 C32 120.1(4)
C29 C28 C32 120.0(4)
C28 C29 C30 120.5(3)
C29 C30 C25 119.8(3)
F2 C31 F1 107.7(9)
F2 C31 F3' 126.6(7)
F1 C31 F3' 65.4(9)
F2 C31 F1' 74.4(9)
F1 C31 F1' 39.8(8)
F3' C31 F1' 102.6(6)
F2 C31 F2' 36.3(10)
F1 C31 F2' 129.6(8)
F3' C31 F2' 104.9(8)
F1' C31 F2' 107.9(8)
F2 C31 F3 105.8(10)
F1 C31 F3 106.3(10)
F3' C31 F3 42.0(7)
F1' C31 F3 137.3(7)
F2' C31 F3 71.7(8)
F2 C31 C22 115.3(6)
F1 C31 C22 115.4(6)
F3' C31 C22 114.5(4)
F1' C31 C22 112.7(5)
F2' C31 C22 113.3(6)
F3 C31 C22 105.6(6)
F6' C32 F6 46.4(8)
F6' C32 F4' 114.0(12)
F6 C32 F4' 125.0(8)
F6' C32 F5 132.6(8)
F6 C32 F5 115.5(10)
F4' C32 F5 31.1(14)
F6' C32 F5' 99.7(7)
F6 C32 F5' 53.6(9)
F4' C32 F5' 103.6(9)
F5 C32 F5' 75.8(10)
F6' C32 C28 114.5(6)
F6 C32 C28 118.6(5)
F4' C32 C28 115.8(7)
F5 C32 C28 111.8(7)
F5' C32 C28 106.8(5)
F6' C32 F4 51.8(9)
F6 C32 F4 95.7(10)
F4' C32 F4 73.3(8)
F5 C32 F4 103.7(12)
F5' C32 F4 141.4(5)
C28 C32 F4 108.8(4)

loop_
_geom_bond_atom_site_label_1
_geom_bond_atom_site_label_2
_geom_bond_distance
Si1 N2 1.7257(17)
Si1 N1 1.7691(17)
Si1 C1 1.890(2)
Si1 C4 1.896(2)
Si2 C6 1.857(3)
Si2 C5 1.870(3)
Si2 C7 1.872(3)
Si2 C1 1.919(2)
Si3 C10 1.862(3)
Si3 C8 1.871(3)
Si3 C9 1.879(3)
Si3 C1 1.918(2)
Si4 C11 1.860(3)
Si4 C12 1.871(3)
Si4 C13 1.872(3)
Si4 C4 1.919(2)
Si5 C16 1.860(3)
Si5 C15 1.867(3)
Si5 C14 1.878(3)
Si5 C4 1.912(2)
N1 C18 1.275(2)
N2 C17 1.433(3)
O1 C17 1.440(3)
F1 C31 1.248(12)
F2 C31 1.235(9)
F3 C31 1.392(12)
F4 C32 1.589(13)
F5 C32 1.271(14)
F6 C32 1.192(7)
F1' C31 1.301(10)
F2' C31 1.301(12)
F3' C31 1.282(7)
F4' C32 1.213(11)
F5' C32 1.488(10)
F6' C32 1.189(9)
C1 C2 1.582(3)
C2 C3 1.540(3)
C3 C4 1.577(3)
C17 C25 1.523(3)
C17 C18 1.562(3)
C18 C19 1.491(3)
C19 C24 1.378(3)
C19 C20 1.385(3)
C20 C21 1.392(3)
C21 C22 1.360(4)
C22 C23 1.372(4)
C22 C31 1.495(4)
C23 C24 1.382(4)
C25 C26 1.369(3)
C25 C30 1.390(3)
C26 C27 1.383(3)
C27 C28 1.358(5)
C28 C29 1.373(5)
C28 C32 1.502(4)
C29 C30 1.386(4)
